data_7235926
loop_
_publ_author_name
'Kumar, Amit'
'Sattar, Moh.'
'Verma, Ajay'
'Dara, Ankit'
'Kumar, Sangit'

_publ_section_title
;
 Double functionalization of
 2-amino-2&#x2032;-hydroxy-1,1&#x2032;-biaryls: synthesis of
 4-nitro-dibenzofurans and benzofuro-indoles
;
_journal_issue 56
_journal_name_full 'RSC Advances'
_journal_page_first 44728
_journal_paper_doi 10.1039/C5RA07328F
_journal_volume 5
_journal_year 2015
_chemical_formula_moiety 'C13  H8  Cl1  N1  O3'
_chemical_formula_sum 'C13 H8 Cl N O3'
_chemical_formula_weight 261.65
_space_group_IT_number 2
_space_group_name_Hall '-P 1'
_space_group_name_H-M_alt 'P -1'
_symmetry_cell_setting triclinic
_symmetry_Int_Tables_number 2
_symmetry_space_group_name_Hall '-P 1'
_symmetry_space_group_name_H-M 'P -1'
_atom_sites_solution_hydrogens geom
_audit_conform_dict_location ftp://ftp.iucr.org/pub/cif_core.dic
_audit_conform_dict_name cif_core.dic
_audit_conform_dict_version 2.4.3
_audit_creation_date 2014-10-21T18:37:24-00:00
_audit_creation_method 'WinGX routine CIF_UPDATE'
_audit_update_record
;
2015-01-12 deposited with the CCDC.
2015-04-27 downloaded from the CCDC.
;
_cell_angle_alpha 78.365(2)
_cell_angle_beta 88.899(2)
_cell_angle_gamma 67.042(2)
_cell_formula_units_Z 2
_cell_length_a 7.2089(4)
_cell_length_b 8.7381(5)
_cell_length_c 10.2105(6)
_cell_measurement_reflns_used 0
_cell_measurement_temperature 296(2)
_cell_measurement_theta_max 0
_cell_measurement_theta_min 0
_cell_measurement_wavelength 0.71073
_cell_volume 578.80(6)
_computing_molecular_graphics 'Ortep for Windows (Farrugia, 2012)'
_computing_publication_material 'WinGX publication routines (Farrugia, 2012)'
_computing_structure_refinement 'SHELXL-2014 (Sheldrick, 2014)'
_diffrn_ambient_temperature 296(2)
_diffrn_measured_fraction_theta_full 0.997
_diffrn_measured_fraction_theta_max 0.996
_diffrn_radiation_probe x-ray
_diffrn_radiation_type MoK\a
_diffrn_radiation_wavelength 0.71073
_diffrn_reflns_av_R_equivalents 0.0283
_diffrn_reflns_Laue_measured_fraction_full 0.997
_diffrn_reflns_Laue_measured_fraction_max 0.996
_diffrn_reflns_limit_h_max 9
_diffrn_reflns_limit_h_min -9
_diffrn_reflns_limit_k_max 11
_diffrn_reflns_limit_k_min -11
_diffrn_reflns_limit_l_max 13
_diffrn_reflns_limit_l_min -13
_diffrn_reflns_number 20323
_diffrn_reflns_point_group_measured_fraction_full 0.997
_diffrn_reflns_point_group_measured_fraction_max 0.996
_diffrn_reflns_theta_full 25.242
_diffrn_reflns_theta_max 27.517
_diffrn_reflns_theta_min 2.59
_exptl_absorpt_coefficient_mu 0.328
_exptl_absorpt_correction_type none
_exptl_crystal_density_diffrn 1.501
_exptl_crystal_density_method 'not measured'
_exptl_crystal_description char
_exptl_crystal_F_000 268
_exptl_crystal_size_max 0
_exptl_crystal_size_mid 0
_exptl_crystal_size_min 0
_refine_diff_density_max 0.261
_refine_diff_density_min -0.182
_refine_diff_density_rms 0.039
_refine_ls_extinction_coef 0.043(8)
_refine_ls_extinction_expression Fc^*^=kFc[1+0.001xFc^2^\l^3^/sin(2\q)]^-1/4^
_refine_ls_extinction_method SHELXL
_refine_ls_goodness_of_fit_ref 1.04
_refine_ls_hydrogen_treatment constr
_refine_ls_matrix_type full
_refine_ls_number_constraints 0
_refine_ls_number_parameters 165
_refine_ls_number_reflns 2667
_refine_ls_number_restraints 0
_refine_ls_restrained_S_all 1.04
_refine_ls_R_factor_all 0.0441
_refine_ls_R_factor_gt 0.037
_refine_ls_shift/su_max 0.001
_refine_ls_shift/su_mean 0
_refine_ls_structure_factor_coef Fsqd
_refine_ls_weighting_details 'w=1/[\s^2^(Fo^2^)+(0.0574P)^2^+0.1492P] where P=(Fo^2^+2Fc^2^)/3'
_refine_ls_weighting_scheme calc
_refine_ls_wR_factor_gt 0.103
_refine_ls_wR_factor_ref 0.1088
_reflns_number_gt 2282
_reflns_number_total 2667
_reflns_threshold_expression 'I > 2\s(I)'
_cod_data_source_file c5ra07328f3.cif
_cod_data_source_block AK-5-90
_cod_database_code 7235926

loop_
_symmetry_equiv_pos_as_xyz
'x, y, z'
'-x, -y, -z'

loop_
_atom_site_label
_atom_site_type_symbol
_atom_site_fract_x
_atom_site_fract_y
_atom_site_fract_z
_atom_site_U_iso_or_equiv
_atom_site_adp_type
_atom_site_occupancy
_atom_site_calc_flag
Cl01 Cl 0.29961(7) -0.56369(5) 1.18924(5) 0.06435(19) Uani 1 d
O1 O 0.21944(15) 0.14233(12) 1.06853(9) 0.0400(2) Uani 1 d
C5 C 0.2825(2) -0.27319(18) 1.02622(14) 0.0405(3) Uani 1 d
H003 H 0.2989 -0.3307 0.9544 0.049 Uiso 1 calc
C3 C 0.2539(2) -0.27377(18) 1.26279(14) 0.0420(3) Uani 1 d
H004 H 0.2515 -0.3331 1.3513 0.05 Uiso 1 calc
C1 C 0.23710(19) -0.02157(16) 1.11006(13) 0.0345(3) Uani 1 d
C7 C 0.2628(2) 0.01865(18) 0.88557(13) 0.0369(3) Uani 1 d
C6 C 0.26326(19) -0.10517(17) 1.00320(13) 0.0349(3) Uani 1 d
C2 C 0.2339(2) -0.10650(18) 1.23982(13) 0.0389(3) Uani 1 d
C11 C 0.2245(2) 0.31523(19) 0.84862(15) 0.0456(3) Uani 1 d
H009 H 0.2061 0.4128 0.8835 0.055 Uiso 1 calc
C4 C 0.2773(2) -0.35437(18) 1.15657(15) 0.0425(3) Uani 1 d
C8 C 0.2798(2) 0.0220(2) 0.74864(14) 0.0465(4) Uani 1 d
H011 H 0.2989 -0.0757 0.7139 0.056 Uiso 1 calc
O3 O 0.2467(3) -0.1154(2) 1.46526(12) 0.0882(5) Uani 1 d
C12 C 0.2356(2) 0.16522(18) 0.93084(13) 0.0378(3) Uani 1 d
O2 O 0.1608(3) 0.12692(18) 1.33199(14) 0.0938(6) Uani 1 d
N1 N 0.2110(2) -0.02510(19) 1.35385(13) 0.0550(4) Uani 1 d
C10 C 0.2415(2) 0.3170(2) 0.71277(16) 0.0499(4) Uani 1 d
C9 C 0.2681(2) 0.1711(2) 0.66524(15) 0.0525(4) Uani 1 d
H017 H 0.2786 0.1749 0.5719 0.063 Uiso 1 calc
C13 C 0.2298(3) 0.4767(3) 0.6171(2) 0.0718(6) Uani 1 d
H1AA H 0.2919 0.5364 0.6611 0.108 Uiso 1 calc
H1AB H 0.088 0.5506 0.5904 0.108 Uiso 1 calc
H1AC H 0.3017 0.447 0.5375 0.108 Uiso 1 calc

loop_
_atom_site_aniso_label
_atom_site_aniso_U_11
_atom_site_aniso_U_22
_atom_site_aniso_U_33
_atom_site_aniso_U_23
_atom_site_aniso_U_13
_atom_site_aniso_U_12
Cl01 0.0823(3) 0.0349(2) 0.0774(3) -0.00845(19) 0.0178(2) -0.0270(2)
O1 0.0559(6) 0.0355(5) 0.0328(5) -0.0056(4) 0.0027(4) -0.0231(4)
C5 0.0456(7) 0.0387(7) 0.0421(7) -0.0126(6) 0.0065(6) -0.0199(6)
C3 0.0463(7) 0.0402(7) 0.0369(7) 0.0003(6) 0.0047(6) -0.0186(6)
C1 0.0393(6) 0.0336(6) 0.0327(6) -0.0051(5) 0.0023(5) -0.0176(5)
C7 0.0389(7) 0.0412(7) 0.0327(7) -0.0052(5) 0.0021(5) -0.0194(6)
C6 0.0370(6) 0.0382(7) 0.0320(6) -0.0068(5) 0.0029(5) -0.0180(5)
C2 0.0454(7) 0.0417(7) 0.0312(7) -0.0067(5) 0.0045(5) -0.0194(6)
C11 0.0497(8) 0.0420(8) 0.0452(8) 0.0018(6) -0.0024(6) -0.0231(6)
C4 0.0445(7) 0.0340(7) 0.0499(8) -0.0052(6) 0.0058(6) -0.0184(6)
C8 0.0523(8) 0.0562(9) 0.0341(7) -0.0090(6) 0.0036(6) -0.0249(7)
O3 0.1562(16) 0.0822(10) 0.0305(6) -0.0090(6) 0.0072(7) -0.0531(10)
C12 0.0410(7) 0.0409(7) 0.0323(7) -0.0020(5) 0.0001(5) -0.0197(6)
O2 0.1813(18) 0.0568(8) 0.0512(8) -0.0242(6) 0.0272(9) -0.0499(10)
N1 0.0810(10) 0.0571(8) 0.0348(7) -0.0133(6) 0.0121(6) -0.0341(7)
C10 0.0475(8) 0.0549(9) 0.0424(8) 0.0089(7) -0.0027(6) -0.0242(7)
C9 0.0554(9) 0.0702(11) 0.0306(7) 0.0005(7) 0.0014(6) -0.0285(8)
C13 0.0786(12) 0.0715(12) 0.0557(11) 0.0242(9) -0.0063(9) -0.0371(10)

loop_
_atom_type_symbol
_atom_type_description
_atom_type_scat_dispersion_real
_atom_type_scat_dispersion_imag
_atom_type_scat_source
C C 0.0033 0.0016 'International Tables Vol C Tables 4.2.6.8 and 6.1.1.4'
H H 0 0 'International Tables Vol C Tables 4.2.6.8 and 6.1.1.4'
Cl Cl 0.1484 0.1585 'International Tables Vol C Tables 4.2.6.8 and 6.1.1.4'
N N 0.0061 0.0033 'International Tables Vol C Tables 4.2.6.8 and 6.1.1.4'
O O 0.0106 0.006 'International Tables Vol C Tables 4.2.6.8 and 6.1.1.4'

loop_
_geom_angle_atom_site_label_1
_geom_angle_atom_site_label_2
_geom_angle_atom_site_label_3
_geom_angle
C1 O1 C12 105.37(10)
C4 C5 C6 118.16(13)
C4 C5 H003 120.9
C6 C5 H003 120.9
C4 C3 C2 119.74(13)
C4 C3 H004 120.1
C2 C3 H004 120.1
O1 C1 C2 127.61(12)
O1 C1 C6 112.03(11)
C2 C1 C6 120.36(12)
C12 C7 C8 118.48(13)
C12 C7 C6 105.66(11)
C8 C7 C6 135.85(13)
C5 C6 C1 120.22(12)
C5 C6 C7 134.48(13)
C1 C6 C7 105.31(11)
C3 C2 C1 119.43(12)
C3 C2 N1 118.56(12)
C1 C2 N1 122.01(13)
C12 C11 C10 116.95(15)
C12 C11 H009 121.5
C10 C11 H009 121.5
C3 C4 C5 122.08(13)
C3 C4 Cl01 118.38(11)
C5 C4 Cl01 119.53(12)
C9 C8 C7 118.13(15)
C9 C8 H011 120.9
C7 C8 H011 120.9
C11 C12 O1 124.33(13)
C11 C12 C7 124.04(13)
O1 C12 C7 111.63(11)
O2 N1 O3 124.05(15)
O2 N1 C2 118.23(13)
O3 N1 C2 117.71(14)
C11 C10 C9 119.87(14)
C11 C10 C13 119.81(17)
C9 C10 C13 120.31(16)
C8 C9 C10 122.53(14)
C8 C9 H017 118.7
C10 C9 H017 118.7
C10 C13 H1AA 109.5
C10 C13 H1AB 109.5
H1AA C13 H1AB 109.5
C10 C13 H1AC 109.5
H1AA C13 H1AC 109.5
H1AB C13 H1AC 109.5

loop_
_geom_bond_atom_site_label_1
_geom_bond_atom_site_label_2
_geom_bond_distance
Cl01 C4 1.7347(14)
O1 C1 1.3645(15)
O1 C12 1.3888(16)
C5 C4 1.384(2)
C5 C6 1.3903(18)
C5 H003 0.95
C3 C4 1.382(2)
C3 C2 1.3824(19)
C3 H004 0.95
C1 C2 1.3864(18)
C1 C6 1.4021(18)
C7 C12 1.390(2)
C7 C8 1.397(2)
C7 C6 1.4444(18)
C2 N1 1.4573(19)
C11 C12 1.3806(19)
C11 C10 1.388(2)
C11 H009 0.95
C8 C9 1.378(2)
C8 H011 0.95
O3 N1 1.2141(19)
O2 N1 1.2058(19)
C10 C9 1.397(3)
C10 C13 1.507(2)
C9 H017 0.95
C13 H1AA 0.98
C13 H1AB 0.98
C13 H1AC 0.98

loop_
_geom_torsion_atom_site_label_1
_geom_torsion_atom_site_label_2
_geom_torsion_atom_site_label_3
_geom_torsion_atom_site_label_4
_geom_torsion
C12 O1 C1 C2 178.94(13)
C12 O1 C1 C6 -0.30(14)
C4 C5 C6 C1 -0.7(2)
C4 C5 C6 C7 179.46(14)
O1 C1 C6 C5 -179.53(11)
C2 C1 C6 C5 1.2(2)
O1 C1 C6 C7 0.37(15)
C2 C1 C6 C7 -178.94(12)
C12 C7 C6 C5 179.59(14)
C8 C7 C6 C5 0.5(3)
C12 C7 C6 C1 -0.28(14)
C8 C7 C6 C1 -179.40(15)
C4 C3 C2 C1 0.2(2)
C4 C3 C2 N1 -179.53(13)
O1 C1 C2 C3 179.92(13)
C6 C1 C2 C3 -0.9(2)
O1 C1 C2 N1 -0.4(2)
C6 C1 C2 N1 178.78(13)
C2 C3 C4 C5 0.3(2)
C2 C3 C4 Cl01 -179.42(11)
C6 C5 C4 C3 -0.1(2)
C6 C5 C4 Cl01 179.68(10)
C12 C7 C8 C9 -0.2(2)
C6 C7 C8 C9 178.83(15)
C10 C11 C12 O1 -179.32(13)
C10 C11 C12 C7 0.1(2)
C1 O1 C12 C11 179.58(13)
C1 O1 C12 C7 0.10(14)
C8 C7 C12 C11 -0.1(2)
C6 C7 C12 C11 -179.36(13)
C8 C7 C12 O1 179.42(12)
C6 C7 C12 O1 0.12(15)
C3 C2 N1 O2 -168.02(17)
C1 C2 N1 O2 12.3(2)
C3 C2 N1 O3 13.0(2)
C1 C2 N1 O3 -166.68(16)
C12 C11 C10 C9 0.1(2)
C12 C11 C10 C13 179.71(14)
C7 C8 C9 C10 0.4(2)
C11 C10 C9 C8 -0.4(2)
C13 C10 C9 C8 -179.99(16)
